data_2204460
loop_
_publ_author_name
'Chen, Guang'

_publ_section_title '[<i>N</i>,<i>N</i>'-Bis(2-oxido-1-naphthylmethylene)propane-1,3-diamine]copper(II)'
_journal_issue 11
_journal_name_full 'Acta Crystallographica Section E'
_journal_page_first m1550
_journal_page_last m1551
_journal_paper_doi 10.1107/S1600536804024195
_journal_volume 60
_journal_year 2004
_chemical_formula_iupac '[Cu (C25 H20 N2 O2)]'
_chemical_formula_moiety 'C25 H20 Cu N2 O2'
_chemical_formula_sum 'C25 H20 Cu N2 O2'
_chemical_formula_weight 443.97
_chemical_name_systematic
;
[N,N'-Bis(2-oxido-1-naphthylmethylene)propane-1,3-diamine]copper(II)
;
_space_group_IT_number 36
_symmetry_cell_setting orthorhombic
_symmetry_space_group_name_Hall 'C 2c -2'
_symmetry_space_group_name_H-M 'C m c 21'
_atom_sites_solution_hydrogens geom
_atom_sites_solution_primary direct
_atom_sites_solution_secondary difmap
_audit_creation_method SHELXL97
_cell_angle_alpha 90.00
_cell_angle_beta 90.00
_cell_angle_gamma 90.00
_cell_formula_units_Z 4
_cell_length_a 30.614(6)
_cell_length_b 8.4578(17)
_cell_length_c 7.7462(15)
_cell_measurement_reflns_used 2010
_cell_measurement_temperature 273(2)
_cell_measurement_theta_max 22.639
_cell_measurement_theta_min 2.498
_cell_volume 2005.7(7)
_computing_cell_refinement SMART
_computing_data_collection 'SMART (Bruker, 1998)'
_computing_data_reduction 'SAINT (Bruker, 1998)'
_computing_molecular_graphics SHELXTL
_computing_publication_material SHELXTL
_computing_structure_refinement SHELXTL
_computing_structure_solution 'SHELXTL (Sheldrick, 1997)'
_diffrn_ambient_temperature 273(2)
_diffrn_measured_fraction_theta_full 1.000
_diffrn_measured_fraction_theta_max 1.000
_diffrn_measurement_device_type 'Bruker SMART CCD area-detector'
_diffrn_measurement_method \w
_diffrn_radiation_monochromator graphite
_diffrn_radiation_source 'fine-focus sealed tube'
_diffrn_radiation_type MoK\a
_diffrn_radiation_wavelength 0.71073
_diffrn_reflns_av_R_equivalents 0.0255
_diffrn_reflns_av_sigmaI/netI 0.0389
_diffrn_reflns_limit_h_max 33
_diffrn_reflns_limit_h_min -38
_diffrn_reflns_limit_k_max 10
_diffrn_reflns_limit_k_min -10
_diffrn_reflns_limit_l_max 9
_diffrn_reflns_limit_l_min -9
_diffrn_reflns_number 5705
_diffrn_reflns_theta_full 26.49
_diffrn_reflns_theta_max 26.49
_diffrn_reflns_theta_min 1.33
_diffrn_standards_decay_% 0
_diffrn_standards_interval_count 0
_diffrn_standards_interval_time 0
_diffrn_standards_number 0
_exptl_absorpt_coefficient_mu 1.114
_exptl_absorpt_correction_T_max 0.8247
_exptl_absorpt_correction_T_min 0.7456
_exptl_absorpt_correction_type multi-scan
_exptl_absorpt_process_details '(SADABS; Sheldrick, 1996)'
_exptl_crystal_colour blue
_exptl_crystal_density_diffrn 1.470
_exptl_crystal_density_meas ?
_exptl_crystal_density_method .
_exptl_crystal_description block
_exptl_crystal_F_000 916
_exptl_crystal_size_max 0.28
_exptl_crystal_size_mid 0.25
_exptl_crystal_size_min 0.18
_refine_diff_density_max 0.532
_refine_diff_density_min -0.240
_refine_ls_abs_structure_details 'Flack (1983); 932 Friedel pairs'
_refine_ls_abs_structure_Flack 0.11(2)
_refine_ls_extinction_method none
_refine_ls_goodness_of_fit_ref 1.012
_refine_ls_hydrogen_treatment constr
_refine_ls_matrix_type full
_refine_ls_number_parameters 140
_refine_ls_number_reflns 2074
_refine_ls_number_restraints 1
_refine_ls_restrained_S_all 1.012
_refine_ls_R_factor_all 0.0524
_refine_ls_R_factor_gt 0.0473
_refine_ls_shift/su_max 0.000
_refine_ls_shift/su_mean 0.000
_refine_ls_structure_factor_coef Fsqd
_refine_ls_weighting_details 'calc w = 1/[\s^2^(Fo^2^)+(0.0826P)^2^] where P = (Fo^2^+2Fc^2^)/3'
_refine_ls_weighting_scheme calc
_refine_ls_wR_factor_gt 0.1192
_refine_ls_wR_factor_ref 0.1235
_reflns_number_gt 1845
_reflns_number_total 2074
_reflns_threshold_expression I>2\s(I)
_cod_data_source_file ci6456.cif
_cod_data_source_block I
_cod_depositor_comments
;
The following automatic conversions were performed:
'_symmetry_cell_setting' value 'Orthorhombic' changed to 'orthorhombic'
according to '/home/saulius/struct/CIF-dictionaries/cif_core.dic'
dictionary named 'cif_core.dic' version 2.4.1 from 2010-06-29.

Automatic conversion script
Id: cif_fix_enum 1527 2010-12-29 10:47:43Z saulius 

The following automatic conversions were performed:

'_symmetry_cell_setting' value 'Orthorhombic' changed to
'orthorhombic' according to
/home/saulius/struct/CIF-dictionaries/cif_core.dic dictionary named
'cif_core.dic' version 2.4.1 from 2010-06-29.

Automatic conversion script
Id: cif_fix_values 1715 2011-07-08 13:25:40Z adriana 
;
_cod_database_code 2204460

loop_
_symmetry_equiv_pos_as_xyz
'x, y, z'
'-x, -y, z+1/2'
'x, -y, z+1/2'
'-x, y, z'
'x+1/2, y+1/2, z'
'-x+1/2, -y+1/2, z+1/2'
'x+1/2, -y+1/2, z+1/2'
'-x+1/2, y+1/2, z'

loop_
_atom_site_label
_atom_site_fract_x
_atom_site_fract_y
_atom_site_fract_z
_atom_site_U_iso_or_equiv
_atom_site_adp_type
_atom_site_calc_flag
_atom_site_refinement_flags
_atom_site_occupancy
_atom_site_type_symbol
Cu1 0.5000 0.92703(6) 0.86442(9) 0.0538(2) Uani d S 1 Cu
O1 0.53987(9) 0.7688(3) 0.9124(4) 0.0582(7) Uani d . 1 O
N1 0.54525(13) 1.0701(3) 0.8169(4) 0.0569(10) Uani d . 1 N
C1 0.59984(11) 0.8683(5) 0.7497(5) 0.0528(9) Uani d . 1 C
C2 0.57869(12) 0.7519(4) 0.8489(7) 0.0546(9) Uani d . 1 C
C3 0.60164(13) 0.6087(4) 0.8872(7) 0.0597(10) Uani d . 1 C
H3 0.5889 0.5339 0.9594 0.072 Uiso calc R 1 H
C4 0.64165(16) 0.5806(4) 0.8198(7) 0.0723(16) Uani d . 1 C
H4 0.6559 0.4868 0.8471 0.087 Uiso calc R 1 H
C5 0.66267(13) 0.6917(5) 0.7075(6) 0.0626(11) Uani d . 1 C
C6 0.70375(15) 0.6591(6) 0.6341(7) 0.0765(12) Uani d . 1 C
H6 0.7177 0.5642 0.6590 0.092 Uiso calc R 1 H
C7 0.72315(16) 0.7651(7) 0.5273(8) 0.0873(15) Uani d . 1 C
H7 0.7502 0.7422 0.4784 0.105 Uiso calc R 1 H
C8 0.70286(16) 0.9064(6) 0.4912(8) 0.0801(14) Uani d . 1 C
H8 0.7164 0.9780 0.4175 0.096 Uiso calc R 1 H
C9 0.66331(15) 0.9436(5) 0.5613(7) 0.0696(12) Uani d . 1 C
H9 0.6503 1.0401 0.5351 0.084 Uiso calc R 1 H
C10 0.64186(12) 0.8367(5) 0.6736(5) 0.0578(9) Uani d . 1 C
C11 0.58245(13) 1.0268(5) 0.7573(6) 0.0586(10) Uani d . 1 C
H11 0.6002 1.1066 0.7140 0.070 Uiso calc R 1 H
C12 0.54021(17) 1.2418(4) 0.8451(10) 0.0840(16) Uani d . 1 C
H12A 0.5650 1.2795 0.9112 0.101 Uiso calc R 1 H
H12B 0.5408 1.2946 0.7340 0.101 Uiso calc R 1 H
C13 0.5000 1.2866(8) 0.9354(11) 0.084(2) Uani d S 1 C
H13A 0.5000 1.4003 0.9523 0.100 Uiso calc SR 1 H
H13B 0.5000 1.2375 1.0486 0.100 Uiso calc SR 1 H

loop_
_atom_site_aniso_label
_atom_site_aniso_U_11
_atom_site_aniso_U_22
_atom_site_aniso_U_33
_atom_site_aniso_U_12
_atom_site_aniso_U_13
_atom_site_aniso_U_23
Cu1 0.0624(4) 0.0478(3) 0.0514(4) 0.000 0.000 0.0015(3)
O1 0.0581(15) 0.0538(12) 0.063(2) -0.0020(10) 0.0010(12) 0.0101(12)
N1 0.065(2) 0.0449(15) 0.060(3) -0.0022(12) -0.0070(15) 0.0000(13)
C1 0.049(2) 0.060(2) 0.049(2) -0.0027(16) -0.0146(16) 0.0040(17)
C2 0.062(2) 0.0513(16) 0.051(2) -0.0039(13) -0.019(2) -0.005(2)
C3 0.068(2) 0.0517(17) 0.059(3) -0.0030(14) -0.006(2) -0.003(2)
C4 0.070(3) 0.059(2) 0.087(5) 0.0073(17) -0.019(2) 0.001(2)
C5 0.055(2) 0.073(3) 0.060(3) -0.0002(18) -0.0169(19) -0.006(2)
C6 0.062(3) 0.094(3) 0.073(3) 0.012(2) -0.010(2) -0.003(3)
C7 0.059(3) 0.119(5) 0.083(3) 0.000(3) -0.003(3) -0.001(3)
C8 0.057(3) 0.105(4) 0.078(3) -0.014(2) -0.001(2) 0.014(3)
C9 0.058(3) 0.084(3) 0.067(3) -0.0039(19) -0.012(2) 0.011(2)
C10 0.054(2) 0.070(2) 0.049(2) -0.0035(19) -0.0194(18) -0.0023(18)
C11 0.055(2) 0.057(2) 0.063(3) -0.0094(18) -0.010(2) 0.0104(18)
C12 0.094(3) 0.0444(17) 0.113(5) -0.0032(17) 0.007(4) 0.002(3)
C13 0.124(7) 0.054(3) 0.074(4) 0.000 0.000 -0.009(3)

loop_
_atom_type_symbol
_atom_type_description
_atom_type_scat_dispersion_real
_atom_type_scat_dispersion_imag
_atom_type_scat_source
C C 0.0033 0.0016 'International Tables Vol C Tables 4.2.6.8 and 6.1.1.4'
H H 0.0000 0.0000 'International Tables Vol C Tables 4.2.6.8 and 6.1.1.4'
N N 0.0061 0.0033 'International Tables Vol C Tables 4.2.6.8 and 6.1.1.4'
O O 0.0106 0.0060 'International Tables Vol C Tables 4.2.6.8 and 6.1.1.4'
Cu Cu 0.3201 1.2651 'International Tables Vol C Tables 4.2.6.8 and 6.1.1.4'

loop_
_geom_angle_atom_site_label_1
_geom_angle_atom_site_label_2
_geom_angle_atom_site_label_3
_geom_angle_site_symmetry_1
_geom_angle_site_symmetry_3
_geom_angle
_geom_angle_publ_flag
O1 Cu1 O1 4_655 . 82.64(16) yes
O1 Cu1 N1 4_655 . 173.63(13) yes
O1 Cu1 N1 . . 91.06(13) yes
O1 Cu1 N1 4_655 4_655 91.06(13) ?
O1 Cu1 N1 . 4_655 173.63(13) ?
N1 Cu1 N1 . 4_655 95.2(2) yes
C2 O1 Cu1 . . 127.6(2) ?
C11 N1 C12 . . 115.2(4) ?
C11 N1 Cu1 . . 122.9(3) ?
C12 N1 Cu1 . . 121.9(3) ?
C2 C1 C10 . . 120.3(4) ?
C2 C1 C11 . . 117.3(4) ?
C10 C1 C11 . . 121.2(4) ?
O1 C2 C1 . . 123.5(3) ?
O1 C2 C3 . . 117.8(4) ?
C1 C2 C3 . . 118.7(4) ?
C4 C3 C2 . . 120.9(4) ?
C4 C3 H3 . . 119.6 ?
C2 C3 H3 . . 119.6 ?
C3 C4 C5 . . 121.7(4) ?
C3 C4 H4 . . 119.1 ?
C5 C4 H4 . . 119.1 ?
C10 C5 C6 . . 120.0(4) ?
C10 C5 C4 . . 118.8(4) ?
C6 C5 C4 . . 121.2(4) ?
C7 C6 C5 . . 120.5(5) ?
C7 C6 H6 . . 119.7 ?
C5 C6 H6 . . 119.7 ?
C6 C7 C8 . . 120.0(5) ?
C6 C7 H7 . . 120.0 ?
C8 C7 H7 . . 120.0 ?
C9 C8 C7 . . 121.4(5) ?
C9 C8 H8 . . 119.3 ?
C7 C8 H8 . . 119.3 ?
C8 C9 C10 . . 120.6(4) ?
C8 C9 H9 . . 119.7 ?
C10 C9 H9 . . 119.7 ?
C5 C10 C9 . . 117.5(4) ?
C5 C10 C1 . . 119.3(4) ?
C9 C10 C1 . . 123.2(4) ?
N1 C11 C1 . . 127.4(4) ?
N1 C11 H11 . . 116.3 ?
C1 C11 H11 . . 116.3 ?
C13 C12 N1 . . 114.4(4) ?
C13 C12 H12A . . 108.7 ?
N1 C12 H12A . . 108.7 ?
C13 C12 H12B . . 108.7 ?
N1 C12 H12B . . 108.7 ?
H12A C12 H12B . . 107.6 ?
C12 C13 C12 . 4_655 114.2(7) ?
C12 C13 H13A . . 108.7 ?
C12 C13 H13A 4_655 . 108.7 ?
C12 C13 H13B . . 108.7 ?
C12 C13 H13B 4_655 . 108.7 ?
H13A C13 H13B . . 107.6 ?

loop_
_geom_bond_atom_site_label_1
_geom_bond_atom_site_label_2
_geom_bond_site_symmetry_2
_geom_bond_distance
_geom_bond_publ_flag
Cu1 O1 4_655 1.849(3) ?
Cu1 O1 . 1.849(3) yes
Cu1 N1 . 1.875(3) yes
Cu1 N1 4_655 1.875(3) ?
O1 C2 . 1.294(5) ?
N1 C11 . 1.282(6) ?
N1 C12 . 1.477(4) ?
C1 C2 . 1.407(6) ?
C1 C10 . 1.440(5) ?
C1 C11 . 1.444(6) ?
C2 C3 . 1.431(5) ?
C3 C4 . 1.352(6) ?
C3 H3 . 0.93 ?
C4 C5 . 1.433(7) ?
C4 H4 . 0.93 ?
C5 C10 . 1.407(6) ?
C5 C6 . 1.407(6) ?
C6 C7 . 1.357(7) ?
C6 H6 . 0.93 ?
C7 C8 . 1.375(7) ?
C7 H7 . 0.93 ?
C8 C9 . 1.364(7) ?
C8 H8 . 0.93 ?
C9 C10 . 1.416(6) ?
C9 H9 . 0.93 ?
C11 H11 . 0.93 ?
C12 C13 . 1.466(7) ?
C12 H12A . 0.97 ?
C12 H12B . 0.97 ?
C13 C12 4_655 1.466(7) ?
C13 H13A . 0.97 ?
C13 H13B . 0.97 ?
